data_1505136
loop_
_publ_author_name
'Debuigne, Antoine'
'Chan-Seng, Delphine'
'Li, Lichun'
'Hamer, Gordon K.'
'Georges, Michael K.'

_publ_section_title
;
 Synthesis and Evaluation of Sterically Hindered 1,1-Diadamantyl Nitroxide
 as a Low-Temperature Mediator for the Stable Free Radical Polymerization
 Process
;
_journal_issue 17
_journal_name_full Macromolecules
_journal_page_first 6224
_journal_paper_doi 10.1021/ma070691k
_journal_volume 40
_journal_year 2007
_chemical_formula_moiety 'C35 H43 N O3'
_chemical_formula_sum 'C35 H43 N O3'
_chemical_formula_weight 525.70
_chemical_name_systematic
; 
 ? 
;
_space_group_IT_number 2
_symmetry_cell_setting triclinic
_symmetry_space_group_name_Hall '-P 1'
_symmetry_space_group_name_H-M 'P -1'
_atom_sites_solution_hydrogens geom
_atom_sites_solution_primary direct
_atom_sites_solution_secondary difmap
_audit_creation_method SHELXL-97
_cell_angle_alpha 75.722(3)
_cell_angle_beta 84.056(3)
_cell_angle_gamma 84.580(3)
_cell_formula_units_Z 2
_cell_length_a 6.3916(3)
_cell_length_b 14.6153(9)
_cell_length_c 15.2826(8)
_cell_measurement_reflns_used 4845
_cell_measurement_temperature 150(1)
_cell_measurement_theta_max 25.0
_cell_measurement_theta_min 2.6
_cell_volume 1372.57(13)
_computing_cell_refinement 'Denzo-SMN (Otwinowski & Minor, 1997)'
_computing_data_collection 'Collect (Nonius BV, 1997-2003)'
_computing_data_reduction Denzo-SMN
_computing_molecular_graphics 'SHELXTL V6.1'
_computing_publication_material 'SHELXTL V6.1'
_computing_structure_refinement 'SHELXTL V6.1(Sheldrick, 2001)'
_computing_structure_solution 'SIR-92 (Altomare et al., 1994)'
_diffrn_ambient_temperature 150(1)
_diffrn_detector_area_resol_mean 9
_diffrn_measured_fraction_theta_full 0.997
_diffrn_measured_fraction_theta_max 0.997
_diffrn_measurement_device_type 'Bruker-Nonius KappaCCD'
_diffrn_measurement_method '\f scans and \w scans with \k offsets'
_diffrn_radiation_monochromator graphite
_diffrn_radiation_source 'fine-focus sealed tube'
_diffrn_radiation_type MoK\a
_diffrn_radiation_wavelength 0.71073
_diffrn_reflns_av_R_equivalents 0.096
_diffrn_reflns_av_sigmaI/netI 0.073
_diffrn_reflns_limit_h_max 7
_diffrn_reflns_limit_h_min -7
_diffrn_reflns_limit_k_max 17
_diffrn_reflns_limit_k_min -16
_diffrn_reflns_limit_l_max 18
_diffrn_reflns_limit_l_min -17
_diffrn_reflns_number 13034
_diffrn_reflns_theta_full 25.04
_diffrn_reflns_theta_max 25.04
_diffrn_reflns_theta_min 2.76
_diffrn_standards_number 0
_exptl_absorpt_coefficient_mu 0.080
_exptl_absorpt_correction_T_max 0.9937
_exptl_absorpt_correction_T_min 0.9811
_exptl_absorpt_correction_type multi-scan
_exptl_absorpt_process_details 'Denzo-SMN (Otwinowski & Minor, 1997)'
_exptl_crystal_colour plate
_exptl_crystal_density_diffrn 1.272
_exptl_crystal_density_method 'not measured'
_exptl_crystal_description needle
_exptl_crystal_F_000 568
_exptl_crystal_size_max 0.24
_exptl_crystal_size_mid 0.13
_exptl_crystal_size_min 0.08
_refine_diff_density_max 0.333
_refine_diff_density_min -0.279
_refine_diff_density_rms 0.080
_refine_ls_extinction_method none
_refine_ls_goodness_of_fit_ref 1.028
_refine_ls_hydrogen_treatment constr
_refine_ls_matrix_type full
_refine_ls_number_parameters 352
_refine_ls_number_reflns 4845
_refine_ls_number_restraints 0
_refine_ls_restrained_S_all 1.028
_refine_ls_R_factor_all 0.1034
_refine_ls_R_factor_gt 0.0558
_refine_ls_shift/su_max 0.001
_refine_ls_shift/su_mean 0.000
_refine_ls_structure_factor_coef Fsqd
_refine_ls_weighting_details 'calc w=1/[\s^2^(Fo^2^)+(0.0728P)^2^] where P=(Fo^2^+2Fc^2^)/3'
_refine_ls_weighting_scheme calc
_refine_ls_wR_factor_gt 0.1219
_refine_ls_wR_factor_ref 0.1435
_reflns_number_gt 3102
_reflns_number_total 4845
_reflns_threshold_expression I>2\s(I)
_cod_data_source_file ma070691ksi20070321_015801.cif
_cod_data_source_block k0634
_cod_depositor_comments
;
The following automatic conversions were performed:

'_symmetry_cell_setting' value 'Triclinic' changed to 'triclinic'
according to /home/saulius/struct/CIF-dictionaries/cif_core.dic
dictionary named 'cif_core.dic' version 2.4.1 from 2010-06-29.

Automatic conversion script
Id: cif_fix_values 1715 2011-07-08 13:25:40Z adriana 

The following automatic conversions were performed:

'_exptl_absorpt_correction_type' value 'multi-scan'' was replaced
with the value 'multi-scan' as specified in the replacement file
'src/cod-tools/trunk/data/replacement-values/replacement_values.lst'.

Automatic conversion script
Id: cif_fix_values 5376 2017-05-30 11:51:03Z andrius 
;
_cod_database_code 1505136

loop_
_symmetry_equiv_pos_as_xyz
'x, y, z'
'-x, -y, -z'

loop_
_atom_site_label
_atom_site_type_symbol
_atom_site_fract_x
_atom_site_fract_y
_atom_site_fract_z
_atom_site_U_iso_or_equiv
_atom_site_adp_type
_atom_site_occupancy
_atom_site_symmetry_multiplicity
_atom_site_calc_flag
_atom_site_refinement_flags
N1 N 0.3808(3) 0.22425(13) 0.27609(12) 0.0239(4) Uani 1 1 d .
O1 O 0.2870(2) 0.27976(11) 0.19351(10) 0.0268(4) Uani 1 1 d .
O2 O 0.2448(3) 0.47441(11) 0.10197(10) 0.0339(4) Uani 1 1 d .
O3 O -0.0916(3) 0.44070(12) 0.09923(11) 0.0410(5) Uani 1 1 d .
C1 C 0.3297(3) 0.28433(15) 0.34483(14) 0.0220(5) Uani 1 1 d .
C2 C 0.4774(3) 0.36572(16) 0.31777(15) 0.0254(5) Uani 1 1 d .
H2A H 0.6253 0.3390 0.3137 0.030 Uiso 1 1 calc R
H2B H 0.4469 0.4051 0.2572 0.030 Uiso 1 1 calc R
C3 C 0.4518(3) 0.42818(16) 0.38588(15) 0.0268(5) Uani 1 1 d .
H3A H 0.5511 0.4797 0.3662 0.032 Uiso 1 1 calc R
C4 C 0.2246(3) 0.47162(16) 0.38909(16) 0.0297(6) Uani 1 1 d .
H4A H 0.2049 0.5121 0.4330 0.036 Uiso 1 1 calc R
H4B H 0.1945 0.5115 0.3287 0.036 Uiso 1 1 calc R
C5 C 0.0736(3) 0.39235(16) 0.41760(15) 0.0280(6) Uani 1 1 d .
H5A H -0.0749 0.4208 0.4196 0.034 Uiso 1 1 calc R
C6 C 0.1190(3) 0.33263(17) 0.51194(15) 0.0288(6) Uani 1 1 d .
H6A H 0.0976 0.3726 0.5562 0.035 Uiso 1 1 calc R
H6B H 0.0213 0.2814 0.5313 0.035 Uiso 1 1 calc R
C7 C 0.3469(3) 0.29022(16) 0.50871(15) 0.0257(5) Uani 1 1 d .
H7A H 0.3767 0.2509 0.5702 0.031 Uiso 1 1 calc R
C8 C 0.3829(3) 0.22761(16) 0.44031(14) 0.0239(5) Uani 1 1 d .
H8A H 0.2933 0.1734 0.4605 0.029 Uiso 1 1 calc R
H8B H 0.5320 0.2022 0.4379 0.029 Uiso 1 1 calc R
C9 C 0.1009(3) 0.32836(16) 0.35038(15) 0.0253(5) Uani 1 1 d .
H9A H 0.0663 0.3660 0.2897 0.030 Uiso 1 1 calc R
H9B H 0.0025 0.2774 0.3702 0.030 Uiso 1 1 calc R
C10 C 0.4978(3) 0.36888(17) 0.48073(15) 0.0295(6) Uani 1 1 d .
H10A H 0.6454 0.3414 0.4799 0.035 Uiso 1 1 calc R
H10B H 0.4784 0.4094 0.5246 0.035 Uiso 1 1 calc R
C11 C 0.3100(3) 0.12433(15) 0.29603(14) 0.0231(5) Uani 1 1 d .
C12 C 0.3161(3) 0.09387(16) 0.20625(15) 0.0276(6) Uani 1 1 d .
H12A H 0.2108 0.1344 0.1681 0.033 Uiso 1 1 calc R
H12B H 0.4571 0.1038 0.1734 0.033 Uiso 1 1 calc R
C13 C 0.2703(3) -0.00980(16) 0.22035(16) 0.0297(6) Uani 1 1 d .
H13A H 0.2729 -0.0250 0.1599 0.036 Uiso 1 1 calc R
C14 C 0.4406(3) -0.07319(17) 0.27429(16) 0.0296(6) Uani 1 1 d .
H14A H 0.5806 -0.0640 0.2404 0.036 Uiso 1 1 calc R
H14B H 0.4116 -0.1406 0.2846 0.036 Uiso 1 1 calc R
C15 C 0.4379(3) -0.04604(16) 0.36510(16) 0.0285(6) Uani 1 1 d .
H15A H 0.5487 -0.0865 0.4015 0.034 Uiso 1 1 calc R
C16 C 0.2211(3) -0.06235(17) 0.41725(16) 0.0297(6) Uani 1 1 d .
H16A H 0.2192 -0.0459 0.4764 0.036 Uiso 1 1 calc R
H16B H 0.1931 -0.1299 0.4288 0.036 Uiso 1 1 calc R
C17 C 0.0497(3) -0.00090(16) 0.36192(15) 0.0274(5) Uani 1 1 d .
H17A H -0.0913 -0.0125 0.3960 0.033 Uiso 1 1 calc R
C18 C 0.0888(3) 0.10474(16) 0.34530(15) 0.0247(5) Uani 1 1 d .
H18A H 0.0780 0.1229 0.4040 0.030 Uiso 1 1 calc R
H18B H -0.0203 0.1436 0.3081 0.030 Uiso 1 1 calc R
C19 C 0.4814(3) 0.05831(15) 0.34976(15) 0.0247(5) Uani 1 1 d .
H19A H 0.6211 0.0691 0.3159 0.030 Uiso 1 1 calc R
H19B H 0.4852 0.0738 0.4090 0.030 Uiso 1 1 calc R
C20 C 0.0530(3) -0.02758(17) 0.27090(16) 0.0304(6) Uani 1 1 d .
H20A H 0.0255 -0.0951 0.2810 0.037 Uiso 1 1 calc R
H20B H -0.0579 0.0112 0.2347 0.037 Uiso 1 1 calc R
C21 C 0.4438(3) 0.32026(16) 0.12268(15) 0.0287(6) Uani 1 1 d .
H21A H 0.5497 0.3489 0.1497 0.034 Uiso 1 1 calc R
C22 C 0.3228(4) 0.39823(17) 0.05862(16) 0.0357(6) Uani 1 1 d .
H22A H 0.4162 0.4236 0.0038 0.043 Uiso 1 1 calc R
H22B H 0.2026 0.3720 0.0395 0.043 Uiso 1 1 calc R
C23 C 0.0346(4) 0.48943(17) 0.11606(15) 0.0319(6) Uani 1 1 d .
C24 C -0.0253(4) 0.57218(17) 0.15600(15) 0.0297(6) Uani 1 1 d .
C25 C 0.1169(4) 0.63775(18) 0.15816(17) 0.0347(6) Uani 1 1 d .
H25A H 0.2580 0.6312 0.1328 0.042 Uiso 1 1 calc R
C26 C 0.0520(4) 0.71259(18) 0.19736(17) 0.0388(6) Uani 1 1 d .
H26A H 0.1490 0.7576 0.1985 0.047 Uiso 1 1 calc R
C27 C -0.1522(4) 0.72246(19) 0.23475(17) 0.0403(7) Uani 1 1 d .
H27A H -0.1944 0.7735 0.2625 0.048 Uiso 1 1 calc R
C28 C -0.2952(4) 0.65854(19) 0.23201(18) 0.0414(7) Uani 1 1 d .
H28A H -0.4363 0.6658 0.2571 0.050 Uiso 1 1 calc R
C29 C -0.2319(4) 0.58337(18) 0.19237(16) 0.0370(6) Uani 1 1 d .
H29A H -0.3305 0.5394 0.1901 0.044 Uiso 1 1 calc R
C30 C 0.5577(3) 0.25166(16) 0.07115(15) 0.0273(5) Uani 1 1 d .
C31 C 0.4586(4) 0.21846(17) 0.00887(15) 0.0303(6) Uani 1 1 d .
H31A H 0.3205 0.2434 -0.0059 0.036 Uiso 1 1 calc R
C32 C 0.5599(4) 0.14960(18) -0.03137(16) 0.0351(6) Uani 1 1 d .
H32A H 0.4905 0.1273 -0.0733 0.042 Uiso 1 1 calc R
C33 C 0.7612(4) 0.11286(19) -0.01107(17) 0.0404(7) Uani 1 1 d .
H33A H 0.8284 0.0639 -0.0372 0.048 Uiso 1 1 calc R
C34 C 0.8637(4) 0.14788(19) 0.04750(16) 0.0366(6) Uani 1 1 d .
H34A H 1.0038 0.1244 0.0602 0.044 Uiso 1 1 calc R
C35 C 0.7635(4) 0.21721(17) 0.08798(15) 0.0315(6) Uani 1 1 d .
H35A H 0.8362 0.2414 0.1276 0.038 Uiso 1 1 calc R

loop_
_atom_site_aniso_label
_atom_site_aniso_U_11
_atom_site_aniso_U_22
_atom_site_aniso_U_33
_atom_site_aniso_U_23
_atom_site_aniso_U_13
_atom_site_aniso_U_12
N1 0.0304(10) 0.0211(11) 0.0218(10) -0.0061(8) -0.0073(8) -0.0009(8)
O1 0.0291(8) 0.0280(9) 0.0222(8) -0.0042(7) -0.0041(7) 0.0012(7)
O2 0.0457(10) 0.0254(10) 0.0313(9) -0.0113(7) 0.0002(8) 0.0031(8)
O3 0.0513(11) 0.0337(11) 0.0409(10) -0.0116(9) -0.0064(9) -0.0079(9)
C1 0.0238(11) 0.0223(12) 0.0212(12) -0.0080(10) -0.0030(9) 0.0001(9)
C2 0.0254(12) 0.0252(13) 0.0265(12) -0.0066(10) -0.0041(10) -0.0029(10)
C3 0.0284(12) 0.0243(13) 0.0314(13) -0.0119(11) -0.0007(10) -0.0092(10)
C4 0.0379(14) 0.0235(14) 0.0294(13) -0.0103(11) -0.0035(11) 0.0012(11)
C5 0.0248(12) 0.0274(14) 0.0335(13) -0.0123(11) -0.0036(10) 0.0033(10)
C6 0.0312(13) 0.0292(14) 0.0278(13) -0.0121(11) 0.0027(10) -0.0034(11)
C7 0.0311(12) 0.0243(13) 0.0232(12) -0.0071(10) -0.0065(10) -0.0016(10)
C8 0.0262(11) 0.0212(13) 0.0250(12) -0.0064(10) -0.0041(10) -0.0011(10)
C9 0.0248(12) 0.0249(13) 0.0273(12) -0.0075(10) -0.0043(10) -0.0018(10)
C10 0.0323(13) 0.0306(14) 0.0299(13) -0.0142(11) -0.0045(11) -0.0023(11)
C11 0.0245(11) 0.0201(13) 0.0260(12) -0.0073(10) -0.0039(10) -0.0014(9)
C12 0.0284(12) 0.0310(14) 0.0252(13) -0.0101(11) -0.0027(10) -0.0018(11)
C13 0.0327(13) 0.0296(14) 0.0315(13) -0.0150(11) -0.0057(11) -0.0022(11)
C14 0.0297(13) 0.0237(13) 0.0385(14) -0.0137(11) -0.0021(11) -0.0012(10)
C15 0.0292(12) 0.0243(13) 0.0330(13) -0.0075(11) -0.0085(10) 0.0013(10)
C16 0.0352(13) 0.0212(13) 0.0336(14) -0.0061(11) -0.0039(11) -0.0062(10)
C17 0.0234(12) 0.0263(14) 0.0336(13) -0.0080(11) -0.0021(10) -0.0049(10)
C18 0.0221(11) 0.0273(13) 0.0271(12) -0.0105(11) -0.0044(10) -0.0011(10)
C19 0.0211(11) 0.0257(13) 0.0286(13) -0.0087(10) -0.0055(10) 0.0015(10)
C20 0.0318(13) 0.0248(14) 0.0391(14) -0.0127(11) -0.0127(11) -0.0001(10)
C21 0.0315(12) 0.0304(14) 0.0237(12) -0.0069(11) 0.0008(10) -0.0011(11)
C22 0.0525(16) 0.0252(14) 0.0276(13) -0.0074(11) 0.0028(12) 0.0020(12)
C23 0.0417(15) 0.0283(15) 0.0235(13) -0.0017(11) -0.0031(11) -0.0027(12)
C24 0.0371(13) 0.0258(14) 0.0249(13) -0.0037(11) -0.0039(11) -0.0002(11)
C25 0.0353(13) 0.0327(15) 0.0363(14) -0.0101(12) 0.0000(11) -0.0012(11)
C26 0.0423(15) 0.0320(16) 0.0441(16) -0.0132(13) -0.0015(13) -0.0047(12)
C27 0.0469(16) 0.0311(16) 0.0412(15) -0.0105(13) 0.0011(13) 0.0045(13)
C28 0.0377(14) 0.0402(17) 0.0451(16) -0.0115(14) 0.0025(12) -0.0003(13)
C29 0.0384(14) 0.0367(16) 0.0350(14) -0.0054(12) -0.0021(12) -0.0073(12)
C30 0.0325(13) 0.0266(14) 0.0215(12) -0.0040(10) 0.0012(10) -0.0037(10)
C31 0.0312(13) 0.0321(15) 0.0286(13) -0.0099(11) -0.0043(11) 0.0015(11)
C32 0.0382(14) 0.0398(16) 0.0321(14) -0.0168(12) -0.0079(12) 0.0006(12)
C33 0.0429(15) 0.0459(17) 0.0384(15) -0.0233(13) -0.0112(13) 0.0097(13)
C34 0.0311(13) 0.0445(17) 0.0364(14) -0.0145(13) -0.0084(12) 0.0055(12)
C35 0.0338(13) 0.0359(15) 0.0275(13) -0.0122(12) -0.0041(11) -0.0023(11)

loop_
_atom_type_symbol
_atom_type_description
_atom_type_scat_dispersion_real
_atom_type_scat_dispersion_imag
_atom_type_scat_source
C C 0.0033 0.0016 'International Tables Vol C Tables 4.2.6.8 and 6.1.1.4'
H H 0.0000 0.0000 'International Tables Vol C Tables 4.2.6.8 and 6.1.1.4'
N N 0.0061 0.0033 'International Tables Vol C Tables 4.2.6.8 and 6.1.1.4'
O O 0.0106 0.0060 'International Tables Vol C Tables 4.2.6.8 and 6.1.1.4'

loop_
_geom_angle_atom_site_label_1
_geom_angle_atom_site_label_2
_geom_angle_atom_site_label_3
_geom_angle
O1 N1 C11 108.06(14)
O1 N1 C1 104.95(14)
C11 N1 C1 120.70(17)
C21 O1 N1 112.72(14)
C23 O2 C22 117.29(19)
N1 C1 C2 106.87(17)
N1 C1 C9 115.60(15)
C2 C1 C9 107.82(17)
N1 C1 C8 110.87(17)
C2 C1 C8 106.22(16)
C9 C1 C8 108.98(17)
C3 C2 C1 112.06(18)
C4 C3 C2 108.64(16)
C4 C3 C10 109.12(19)
C2 C3 C10 110.37(18)
C5 C4 C3 109.28(18)
C4 C5 C6 109.20(17)
C4 C5 C9 110.85(19)
C6 C5 C9 109.10(18)
C7 C6 C5 109.00(18)
C10 C7 C6 110.03(18)
C10 C7 C8 108.84(19)
C6 C7 C8 110.59(16)
C7 C8 C1 111.06(18)
C5 C9 C1 110.45(16)
C7 C10 C3 108.59(16)
N1 C11 C12 108.82(17)
N1 C11 C18 118.50(17)
C12 C11 C18 106.69(17)
N1 C11 C19 106.82(16)
C12 C11 C19 105.06(17)
C18 C11 C19 110.16(18)
C13 C12 C11 112.63(19)
C12 C13 C14 109.34(17)
C12 C13 C20 110.42(18)
C14 C13 C20 110.0(2)
C13 C14 C15 107.84(18)
C19 C15 C14 110.5(2)
C19 C15 C16 109.17(18)
C14 C15 C16 109.37(18)
C15 C16 C17 109.72(19)
C20 C17 C16 109.24(19)
C20 C17 C18 109.58(19)
C16 C17 C18 110.23(17)
C17 C18 C11 110.56(17)
C15 C19 C11 111.36(17)
C13 C20 C17 108.26(18)
O1 C21 C30 114.95(19)
O1 C21 C22 104.85(17)
C30 C21 C22 109.72(18)
O2 C22 C21 110.88(18)
O3 C23 O2 124.1(2)
O3 C23 C24 123.8(2)
O2 C23 C24 112.1(2)
C25 C24 C29 119.5(2)
C25 C24 C23 122.5(2)
C29 C24 C23 118.0(2)
C26 C25 C24 119.7(2)
C27 C26 C25 120.6(2)
C28 C27 C26 120.2(2)
C27 C28 C29 119.7(2)
C28 C29 C24 120.3(2)
C35 C30 C31 118.4(2)
C35 C30 C21 119.88(19)
C31 C30 C21 121.7(2)
C32 C31 C30 120.5(2)
C31 C32 C33 120.5(2)
C34 C33 C32 119.4(2)
C33 C34 C35 120.4(2)
C34 C35 C30 120.7(2)

loop_
_geom_bond_atom_site_label_1
_geom_bond_atom_site_label_2
_geom_bond_distance
N1 O1 1.473(2)
N1 C11 1.519(3)
N1 C1 1.520(3)
O1 C21 1.448(3)
O2 C23 1.344(3)
O2 C22 1.455(3)
O3 C23 1.211(3)
C1 C2 1.538(3)
C1 C9 1.544(3)
C1 C8 1.544(3)
C2 C3 1.533(3)
C3 C4 1.530(3)
C3 C10 1.536(3)
C4 C5 1.529(3)
C5 C6 1.531(3)
C5 C9 1.538(3)
C6 C7 1.529(3)
C7 C10 1.522(3)
C7 C8 1.538(3)
C11 C12 1.539(3)
C11 C18 1.548(3)
C11 C19 1.550(3)
C12 C13 1.529(3)
C13 C14 1.530(3)
C13 C20 1.530(3)
C14 C15 1.533(3)
C15 C19 1.533(3)
C15 C16 1.534(3)
C16 C17 1.534(3)
C17 C20 1.532(3)
C17 C18 1.542(3)
C21 C30 1.513(3)
C21 C22 1.515(3)
C23 C24 1.487(3)
C24 C25 1.390(3)
C24 C29 1.390(3)
C25 C26 1.383(3)
C26 C27 1.379(3)
C27 C28 1.378(4)
C28 C29 1.389(3)
C30 C35 1.389(3)
C30 C31 1.398(3)
C31 C32 1.382(3)
C32 C33 1.383(3)
C33 C34 1.379(3)
C34 C35 1.387(3)
